data_7710664
loop_
_publ_author_name
'Horrer, G\"unther'
'Mann, Sophie'
'Krummenacher, Ivo'
'Braunschweig, Holger'
'Radius, Udo'

_publ_section_title
;
 N-Heterocyclic Carbene and Cyclic (Alkyl)(amino)carbene Complexes of
 Vanadium(III) and Vanadium(V)
;
_journal_name_full 'Dalton Transactions'
_journal_paper_doi 10.1039/D2DT01250B
_journal_year 2022
_chemical_formula_moiety 'C27 H38 Cl3 N2 V'
_chemical_formula_sum 'C27 H38 Cl3 N2 V'
_chemical_formula_weight 547.88
_space_group_crystal_system monoclinic
_space_group_IT_number 14
_space_group_name_Hall '-P 2ybc'
_space_group_name_H-M_alt 'P 1 21/c 1'
_atom_sites_solution_hydrogens geom
_atom_sites_solution_primary dual
_atom_sites_solution_secondary difmap
_audit_creation_method SHELXL-2018/3
_audit_update_record
;
2022-04-21 deposited with the CCDC.	2022-07-01 downloaded from the CCDC.
;
_cell_angle_alpha 90
_cell_angle_beta 102.5810(10)
_cell_angle_gamma 90
_cell_formula_units_Z 8
_cell_length_a 18.15680(10)
_cell_length_b 16.25770(10)
_cell_length_c 20.3473(2)
_cell_measurement_reflns_used 31628
_cell_measurement_temperature 103(6)
_cell_measurement_theta_max 76.6930
_cell_measurement_theta_min 3.6700
_cell_volume 5862.06(8)
_computing_cell_refinement 'CrysAlisPro 1.171.40.53 (Rigaku OD, 2019)'
_computing_data_collection 'CrysAlisPro 1.171.40.53 (Rigaku OD, 2019)'
_computing_data_reduction 'CrysAlisPro 1.171.40.53 (Rigaku OD, 2019)'
_computing_molecular_graphics 'ShelXLe (Huebschle et all, 2011)'
_computing_publication_material 'SHELXL-2014/6 (Sheldrick, 2014)'
_computing_structure_refinement 'SHELXL-2018/3 (Sheldrick, 2018)'
_computing_structure_solution 'SHELXT 2014/5 (Sheldrick, 2014)'
_diffrn_ambient_temperature 103(6)
_diffrn_detector_area_resol_mean 10.0000
_diffrn_measured_fraction_theta_full 0.997
_diffrn_measured_fraction_theta_max 0.996
_diffrn_measurement_device_type 'XtaLAB Synergy, Dualflex, HyPix'
_diffrn_measurement_method '\w scans'
_diffrn_radiation_type CuK\a
_diffrn_radiation_wavelength 1.54184
_diffrn_reflns_av_R_equivalents 0.0410
_diffrn_reflns_av_unetI/netI 0.0297
_diffrn_reflns_Laue_measured_fraction_full 0.997
_diffrn_reflns_Laue_measured_fraction_max 0.996
_diffrn_reflns_limit_h_max 22
_diffrn_reflns_limit_h_min -16
_diffrn_reflns_limit_k_max 20
_diffrn_reflns_limit_k_min -20
_diffrn_reflns_limit_l_max 25
_diffrn_reflns_limit_l_min -24
_diffrn_reflns_number 58704
_diffrn_reflns_point_group_measured_fraction_full 0.997
_diffrn_reflns_point_group_measured_fraction_max 0.996
_diffrn_reflns_theta_full 72.000
_diffrn_reflns_theta_max 72.128
_diffrn_reflns_theta_min 3.690
_diffrn_source 'micro-focus sealed X-ray tube'
_exptl_absorpt_coefficient_mu 5.461
_exptl_absorpt_correction_T_max 0.902
_exptl_absorpt_correction_T_min 0.495
_exptl_absorpt_correction_type gaussian
_exptl_absorpt_process_details
;
CrysAlisPro 1.171.40.53 (Rigaku Oxford Diffraction, 2019)
Numerical absorption correction based on gaussian integration over
			a multifaceted crystal model
Empirical absorption correction using spherical harmonics,
 implemented in SCALE3 ABSPACK scaling algorithm.
;
_exptl_crystal_colour blue
_exptl_crystal_density_diffrn 1.242
_exptl_crystal_description block
_exptl_crystal_F_000 2304
_exptl_crystal_size_max 0.215
_exptl_crystal_size_mid 0.129
_exptl_crystal_size_min 0.127
_refine_diff_density_max 0.938
_refine_diff_density_min -0.450
_refine_diff_density_rms 0.057
_refine_ls_extinction_method none
_refine_ls_goodness_of_fit_ref 1.056
_refine_ls_hydrogen_treatment constr
_refine_ls_matrix_type full
_refine_ls_number_parameters 611
_refine_ls_number_reflns 11496
_refine_ls_number_restraints 0
_refine_ls_restrained_S_all 1.056
_refine_ls_R_factor_all 0.0417
_refine_ls_R_factor_gt 0.0377
_refine_ls_shift/su_max 0.001
_refine_ls_shift/su_mean 0.000
_refine_ls_structure_factor_coef Fsqd
_refine_ls_weighting_details 'w=1/[\s^2^(Fo^2^)+(0.0337P)^2^+5.3529P] where P=(Fo^2^+2Fc^2^)/3'
_refine_ls_weighting_scheme calc
_refine_ls_wR_factor_gt 0.0901
_refine_ls_wR_factor_ref 0.0920
_reflns_Friedel_coverage 0.000
_reflns_number_gt 10499
_reflns_number_total 11496
_reflns_threshold_expression 'I > 2\s(I)'
_cod_data_source_file d2dt01250b2.cif
_cod_data_source_block compound_5
_cod_original_sg_symbol_H-M 'P 21/c'
_cod_database_code 7710664
_shelx_shelxl_version_number 2018/3
_shelx_space_group_comment
;
The symmetry employed for this shelxl refinement is uniquely defined
by the following loop, which should always be used as a source of
symmetry information in preference to the above space-group names.
They are only intended as comments.
;

loop_
_space_group_symop_operation_xyz
'x, y, z'
'-x, y+1/2, -z+1/2'
'-x, -y, -z'
'x, -y-1/2, z-1/2'

loop_
_atom_site_label
_atom_site_type_symbol
_atom_site_fract_x
_atom_site_fract_y
_atom_site_fract_z
_atom_site_U_iso_or_equiv
_atom_site_adp_type
_atom_site_occupancy
_atom_site_site_symmetry_order
_atom_site_calc_flag
_atom_site_refinement_flags_posn
_atom_site_refinement_flags_adp
_atom_site_refinement_flags_occupancy
_atom_site_disorder_assembly
_atom_site_disorder_group
V1_1 V 0.03989(2) 0.99264(2) 0.26719(2) 0.02524(9) Uani 1 1 d . . . . .
Cl2_1 Cl 0.07707(3) 1.03806(3) 0.37118(3) 0.04000(13) Uani 1 1 d . . . . .
Cl3_1 Cl -0.08137(3) 1.01862(3) 0.22837(3) 0.04083(14) Uani 1 1 d . . . . .
Cl1_1 Cl 0.10841(3) 1.04990(3) 0.20260(3) 0.03994(14) Uani 1 1 d . . . . .
Cl1_2 Cl 0.59273(3) 0.78465(3) 0.27911(3) 0.02892(11) Uani 1 1 d . . . . .
V1_2 V 0.47834(2) 0.73151(2) 0.24823(2) 0.01772(8) Uani 1 1 d . . . . .
Cl2_2 Cl 0.42203(3) 0.76961(3) 0.14550(2) 0.02485(10) Uani 1 1 d . . . . .
Cl3_2 Cl 0.40818(3) 0.76739(3) 0.31973(2) 0.02476(10) Uani 1 1 d . . . . .
C1_3 C 0.04082(10) 0.86102(11) 0.26306(9) 0.0185(4) Uani 1 1 d . . . . .
N1_3 N 0.03641(9) 0.81683(10) 0.20709(8) 0.0196(3) Uani 1 1 d . . . . .
C2_3 C 0.03415(14) 0.72728(12) 0.22016(11) 0.0304(5) Uani 1 1 d . . . . .
H2A_3 H 0.082388 0.700519 0.217504 0.037 Uiso 1 1 calc R U . . .
H2AB_3 H -0.007599 0.700361 0.187911 0.037 Uiso 1 1 calc R U . . .
N2_3 N 0.03561(9) 0.81059(10) 0.31350(8) 0.0212(3) Uani 1 1 d . . . . .
C3_3 C 0.02112(13) 0.72439(12) 0.29116(11) 0.0287(4) Uani 1 1 d . . . . .
H3A_3 H -0.031257 0.707740 0.291450 0.034 Uiso 1 1 calc R U . . .
H3AB_3 H 0.056709 0.686164 0.319833 0.034 Uiso 1 1 calc R U . . .
C1_4 C 0.50133(10) 0.60269(11) 0.25076(9) 0.0154(3) Uani 1 1 d . . . . .
N1_4 N 0.51818(8) 0.55882(9) 0.20074(7) 0.0170(3) Uani 1 1 d . . . . .
C2_4 C 0.54242(12) 0.47416(12) 0.22133(10) 0.0234(4) Uani 1 1 d . . . . .
H2A_4 H 0.595605 0.464809 0.218772 0.028 Uiso 1 1 calc R U . . .
H2AB_4 H 0.510028 0.432989 0.192906 0.028 Uiso 1 1 calc R U . . .
N2_4 N 0.51027(8) 0.55554(9) 0.30581(7) 0.0163(3) Uani 1 1 d . . . . .
C3_4 C 0.53304(12) 0.47055(11) 0.29340(9) 0.0229(4) Uani 1 1 d . . . . .
H3A_4 H 0.493541 0.430503 0.298375 0.027 Uiso 1 1 calc R U . . .
H3AB_4 H 0.581000 0.455481 0.324576 0.027 Uiso 1 1 calc R U . . .
C1_5 C 0.04053(11) 0.83148(12) 0.38308(10) 0.0231(4) Uani 1 1 d . . . . .
C2_5 C 0.11130(12) 0.82429(13) 0.42739(10) 0.0259(4) Uani 1 1 d . . . . .
C3_5 C 0.11548(13) 0.84292(15) 0.49480(11) 0.0339(5) Uani 1 1 d . . . . .
H3_5 H 0.162496 0.838793 0.526126 0.041 Uiso 1 1 calc R U . . .
C4_5 C 0.05168(13) 0.86750(16) 0.51683(11) 0.0373(5) Uani 1 1 d . . . . .
H4_5 H 0.055702 0.881033 0.562895 0.045 Uiso 1 1 calc R U . . .
C5_5 C -0.01733(13) 0.87246(15) 0.47261(11) 0.0342(5) Uani 1 1 d . . . . .
H5_5 H -0.060458 0.888886 0.488668 0.041 Uiso 1 1 calc R U . . .
C6_5 C -0.02485(12) 0.85375(13) 0.40467(11) 0.0273(4) Uani 1 1 d . . . . .
C7_5 C 0.18169(11) 0.79906(13) 0.40263(11) 0.0284(4) Uani 1 1 d . . . . .
H7_5 H 0.164671 0.767141 0.360013 0.034 Uiso 1 1 calc R U . . .
C8_5 C 0.22416(12) 0.87465(15) 0.38612(12) 0.0352(5) Uani 1 1 d . . . . .
H8A_5 H 0.269508 0.857141 0.371177 0.053 Uiso 1 1 calc R U . . .
H8B_5 H 0.238735 0.909088 0.426391 0.053 Uiso 1 1 calc R U . . .
H8C_5 H 0.191515 0.906229 0.350209 0.053 Uiso 1 1 calc R U . . .
C9_5 C 0.23499(15) 0.74383(17) 0.45258(14) 0.0463(6) Uani 1 1 d . . . . .
H9A_5 H 0.277648 0.727380 0.433191 0.069 Uiso 1 1 calc R U . . .
H9B_5 H 0.207693 0.694725 0.461941 0.069 Uiso 1 1 calc R U . . .
H9C_5 H 0.253706 0.774072 0.494563 0.069 Uiso 1 1 calc R U . . .
C10_5 C -0.10206(12) 0.85664(15) 0.35690(12) 0.0330(5) Uani 1 1 d . . . . .
H10_5 H -0.094094 0.856408 0.309793 0.040 Uiso 1 1 calc R U . . .
C11_5 C -0.14570(15) 0.9350(2) 0.36606(15) 0.0513(7) Uani 1 1 d . . . . .
H11A_5 H -0.192605 0.937079 0.331490 0.077 Uiso 1 1 calc R U . . .
H11B_5 H -0.114771 0.983245 0.361791 0.077 Uiso 1 1 calc R U . . .
H11C_5 H -0.157629 0.934646 0.410775 0.077 Uiso 1 1 calc R U . . .
C12_5 C -0.14872(15) 0.78034(19) 0.36559(14) 0.0488(7) Uani 1 1 d . . . . .
H12A_5 H -0.195682 0.780333 0.331033 0.073 Uiso 1 1 calc R U . . .
H12B_5 H -0.160594 0.781271 0.410321 0.073 Uiso 1 1 calc R U . . .
H12C_5 H -0.119689 0.730661 0.360986 0.073 Uiso 1 1 calc R U . . .
C1_6 C 0.04622(11) 0.84673(12) 0.14290(9) 0.0208(4) Uani 1 1 d . . . . .
C2_6 C -0.01811(11) 0.86202(13) 0.09221(10) 0.0270(4) Uani 1 1 d . . . . .
C3_6 C -0.00679(13) 0.88765(15) 0.02973(11) 0.0356(5) Uani 1 1 d . . . . .
H3_6 H -0.049151 0.898783 -0.005703 0.043 Uiso 1 1 calc R U . . .
C4_6 C 0.06542(14) 0.89713(16) 0.01859(11) 0.0367(5) Uani 1 1 d . . . . .
H4_6 H 0.072047 0.914454 -0.024340 0.044 Uiso 1 1 calc R U . . .
C5_6 C 0.12759(12) 0.88157(14) 0.06935(11) 0.0304(5) Uani 1 1 d . . . . .
H5_6 H 0.176663 0.888928 0.061042 0.036 Uiso 1 1 calc R U . . .
C6_6 C 0.11983(11) 0.85526(12) 0.13263(10) 0.0228(4) Uani 1 1 d . . . . .
C7_6 C -0.09739(12) 0.84805(16) 0.10291(11) 0.0342(5) Uani 1 1 d . . . . .
H7_6 H -0.094702 0.845809 0.152493 0.041 Uiso 1 1 calc R U . . .
C8_6 C -0.15139(14) 0.9169(2) 0.07338(14) 0.0504(7) Uani 1 1 d . . . . .
H8A_6 H -0.200199 0.908137 0.085426 0.076 Uiso 1 1 calc R U . . .
H8B_6 H -0.158325 0.917140 0.024252 0.076 Uiso 1 1 calc R U . . .
H8C_6 H -0.130402 0.969886 0.091472 0.076 Uiso 1 1 calc R U . . .
C9_6 C -0.12801(14) 0.76493(19) 0.07225(15) 0.0498(7) Uani 1 1 d . . . . .
H9A_6 H -0.177914 0.754936 0.081710 0.075 Uiso 1 1 calc R U . . .
H9B_6 H -0.093494 0.720795 0.092095 0.075 Uiso 1 1 calc R U . . .
H9C_6 H -0.132105 0.766174 0.023430 0.075 Uiso 1 1 calc R U . . .
C10_6 C 0.18939(11) 0.83247(13) 0.18628(10) 0.0249(4) Uani 1 1 d . . . . .
H10_6 H 0.173927 0.826893 0.230333 0.030 Uiso 1 1 calc R U . . .
C11_6 C 0.25262(12) 0.89598(14) 0.19460(13) 0.0357(5) Uani 1 1 d . . . . .
H11A_6 H 0.293843 0.879795 0.232002 0.054 Uiso 1 1 calc R U . . .
H11B_6 H 0.233225 0.949924 0.204125 0.054 Uiso 1 1 calc R U . . .
H11C_6 H 0.271412 0.899017 0.153020 0.054 Uiso 1 1 calc R U . . .
C12_6 C 0.22014(12) 0.74894(14) 0.16885(12) 0.0335(5) Uani 1 1 d . . . . .
H12A_6 H 0.261662 0.731739 0.205612 0.050 Uiso 1 1 calc R U . . .
H12B_6 H 0.238585 0.754093 0.127214 0.050 Uiso 1 1 calc R U . . .
H12C_6 H 0.179767 0.707802 0.162620 0.050 Uiso 1 1 calc R U . . .
C1_7 C 0.49461(10) 0.57858(11) 0.36974(9) 0.0174(3) Uani 1 1 d . . . . .
C2_7 C 0.55457(11) 0.60664(12) 0.42036(9) 0.0213(4) Uani 1 1 d . . . . .
C3_7 C 0.53832(12) 0.62711(13) 0.48224(10) 0.0278(4) Uani 1 1 d . . . . .
H3_7 H 0.577596 0.646694 0.517536 0.033 Uiso 1 1 calc R U . . .
C4_7 C 0.46612(13) 0.61944(13) 0.49315(10) 0.0293(4) Uani 1 1 d . . . . .
H4_7 H 0.456213 0.633636 0.535682 0.035 Uiso 1 1 calc R U . . .
C5_7 C 0.40835(12) 0.59120(13) 0.44238(10) 0.0268(4) Uani 1 1 d . . . . .
H5_7 H 0.358939 0.586299 0.450466 0.032 Uiso 1 1 calc R U . . .
C6_7 C 0.42114(11) 0.56978(12) 0.37961(9) 0.0212(4) Uani 1 1 d . . . . .
C7_7 C 0.63493(11) 0.61221(13) 0.41021(10) 0.0264(4) Uani 1 1 d . . . . .
H7_7 H 0.632718 0.611933 0.360671 0.032 Uiso 1 1 calc R U . . .
C8_7 C 0.67512(13) 0.69087(15) 0.43947(12) 0.0367(5) Uani 1 1 d . . . . .
H8A_7 H 0.723731 0.695074 0.426202 0.055 Uiso 1 1 calc R U . . .
H8B_7 H 0.683578 0.689415 0.488701 0.055 Uiso 1 1 calc R U . . .
H8C_7 H 0.643840 0.738604 0.422296 0.055 Uiso 1 1 calc R U . . .
C9_7 C 0.68067(12) 0.53662(15) 0.44109(11) 0.0334(5) Uani 1 1 d . . . . .
H9A_7 H 0.730097 0.537157 0.429100 0.050 Uiso 1 1 calc R U . . .
H9B_7 H 0.653491 0.486381 0.423630 0.050 Uiso 1 1 calc R U . . .
H9C_7 H 0.687545 0.538174 0.490197 0.050 Uiso 1 1 calc R U . . .
C10_7 C 0.35678(12) 0.53666(15) 0.32507(11) 0.0305(5) Uani 1 1 d . . . . .
H10_7 H 0.372597 0.540268 0.281057 0.037 Uiso 1 1 calc R U . . .
C11_7 C 0.28360(13) 0.58521(16) 0.31864(13) 0.0412(6) Uani 1 1 d . . . . .
H11A_7 H 0.246649 0.566041 0.279056 0.062 Uiso 1 1 calc R U . . .
H11B_7 H 0.293657 0.643835 0.313612 0.062 Uiso 1 1 calc R U . . .
H11C_7 H 0.263500 0.576922 0.359110 0.062 Uiso 1 1 calc R U . . .
C12_7 C 0.34251(14) 0.44576(15) 0.33840(14) 0.0428(6) Uani 1 1 d . . . . .
H12A_7 H 0.304783 0.423496 0.300675 0.064 Uiso 1 1 calc R U . . .
H12B_7 H 0.323944 0.440896 0.379991 0.064 Uiso 1 1 calc R U . . .
H12C_7 H 0.389697 0.414835 0.343043 0.064 Uiso 1 1 calc R U . . .
C1_8 C 0.50542(10) 0.58312(11) 0.13102(9) 0.0188(4) Uani 1 1 d . . . . .
C2_8 C 0.43580(11) 0.56333(12) 0.08937(9) 0.0221(4) Uani 1 1 d . . . . .
C3_8 C 0.42384(12) 0.58753(14) 0.02205(10) 0.0294(4) Uani 1 1 d . . . . .
H3_8 H 0.377199 0.575013 -0.007747 0.035 Uiso 1 1 calc R U . . .
C4_8 C 0.47877(13) 0.62940(15) -0.00188(11) 0.0343(5) Uani 1 1 d . . . . .
H4_8 H 0.469200 0.646461 -0.047610 0.041 Uiso 1 1 calc R U . . .
C5_8 C 0.54778(13) 0.64667(14) 0.04043(11) 0.0300(5) Uani 1 1 d . . . . .
H5_8 H 0.585062 0.675357 0.023184 0.036 Uiso 1 1 calc R U . . .
C6_8 C 0.56351(11) 0.62274(12) 0.10780(10) 0.0229(4) Uani 1 1 d . . . . .
C7_8 C 0.37381(11) 0.51946(13) 0.11538(10) 0.0246(4) Uani 1 1 d . . . . .
H7_8 H 0.394955 0.504885 0.163542 0.030 Uiso 1 1 calc R U . . .
C8_8 C 0.30712(15) 0.57582(16) 0.1140(2) 0.0608(9) Uani 1 1 d . . . . .
H8A_8 H 0.270264 0.548137 0.135080 0.091 Uiso 1 1 calc R U . . .
H8B_8 H 0.283515 0.589368 0.067175 0.091 Uiso 1 1 calc R U . . .
H8C_8 H 0.324394 0.626453 0.138685 0.091 Uiso 1 1 calc R U . . .
C9_8 C 0.34895(16) 0.43991(16) 0.07811(14) 0.0446(6) Uani 1 1 d . . . . .
H9A_8 H 0.312025 0.412089 0.099058 0.067 Uiso 1 1 calc R U . . .
H9B_8 H 0.392843 0.404124 0.080252 0.067 Uiso 1 1 calc R U . . .
H9C_8 H 0.325934 0.452154 0.030949 0.067 Uiso 1 1 calc R U . . .
C10_8 C 0.64133(11) 0.63655(13) 0.15258(11) 0.0276(4) Uani 1 1 d . . . . .
H10_8 H 0.636336 0.633506 0.200506 0.033 Uiso 1 1 calc R U . . .
C11_8 C 0.67437(15) 0.72043(17) 0.14177(14) 0.0450(6) Uani 1 1 d . . . . .
H11A_8 H 0.720496 0.729539 0.176293 0.067 Uiso 1 1 calc R U . . .
H11B_8 H 0.637536 0.763479 0.144990 0.067 Uiso 1 1 calc R U . . .
H11C_8 H 0.686313 0.722186 0.097088 0.067 Uiso 1 1 calc R U . . .
C12_8 C 0.69525(13) 0.56759(17) 0.14116(12) 0.0390(5) Uani 1 1 d . . . . .
H12A_8 H 0.743931 0.574166 0.172856 0.058 Uiso 1 1 calc R U . . .
H12B_8 H 0.702663 0.570609 0.094934 0.058 Uiso 1 1 calc R U . . .
H12C_8 H 0.673478 0.514071 0.148415 0.058 Uiso 1 1 calc R U . . .

loop_
_atom_site_aniso_label
_atom_site_aniso_U_11
_atom_site_aniso_U_22
_atom_site_aniso_U_33
_atom_site_aniso_U_23
_atom_site_aniso_U_13
_atom_site_aniso_U_12
V1_1 0.02329(17) 0.01459(16) 0.0387(2) -0.00111(14) 0.00866(14) 0.00201(13)
Cl2_1 0.0505(3) 0.0246(3) 0.0442(3) -0.0100(2) 0.0088(2) 0.0015(2)
Cl3_1 0.0246(2) 0.0265(3) 0.0691(4) 0.0025(2) 0.0054(2) 0.0053(2)
Cl1_1 0.0423(3) 0.0223(2) 0.0618(4) 0.0063(2) 0.0257(3) 0.0033(2)
Cl1_2 0.0250(2) 0.0232(2) 0.0370(3) 0.00158(19) 0.00320(19) -0.00378(18)
V1_2 0.02183(16) 0.01195(15) 0.01949(16) 0.00038(11) 0.00477(12) 0.00104(12)
Cl2_2 0.0340(2) 0.0185(2) 0.0211(2) 0.00262(16) 0.00381(17) 0.00275(18)
Cl3_2 0.0314(2) 0.0199(2) 0.0251(2) -0.00101(17) 0.01057(18) 0.00258(18)
C1_3 0.0141(8) 0.0174(9) 0.0241(9) -0.0009(7) 0.0044(7) 0.0009(7)
N1_3 0.0211(7) 0.0170(8) 0.0209(8) -0.0013(6) 0.0050(6) -0.0012(6)
C2_3 0.0486(13) 0.0170(10) 0.0272(10) -0.0043(8) 0.0115(9) -0.0066(9)
N2_3 0.0268(8) 0.0156(8) 0.0226(8) -0.0014(6) 0.0083(6) -0.0031(6)
C3_3 0.0402(12) 0.0182(10) 0.0296(11) -0.0046(8) 0.0117(9) -0.0093(8)
C1_4 0.0152(8) 0.0154(8) 0.0150(8) -0.0002(6) 0.0022(6) -0.0001(6)
N1_4 0.0229(7) 0.0132(7) 0.0152(7) 0.0004(6) 0.0049(6) 0.0034(6)
C2_4 0.0329(10) 0.0151(9) 0.0223(9) 0.0008(7) 0.0065(8) 0.0081(8)
N2_4 0.0229(7) 0.0116(7) 0.0144(7) 0.0000(5) 0.0039(6) 0.0004(6)
C3_4 0.0348(10) 0.0134(9) 0.0203(9) 0.0021(7) 0.0055(8) 0.0048(8)
C1_5 0.0301(10) 0.0185(9) 0.0227(9) -0.0018(7) 0.0099(8) -0.0040(8)
C2_5 0.0292(10) 0.0236(10) 0.0261(10) -0.0003(8) 0.0086(8) -0.0035(8)
C3_5 0.0325(11) 0.0424(13) 0.0258(11) -0.0027(9) 0.0042(9) -0.0053(10)
C4_5 0.0406(12) 0.0486(14) 0.0248(11) -0.0093(10) 0.0120(9) -0.0080(11)
C5_5 0.0353(12) 0.0402(13) 0.0311(11) -0.0075(10) 0.0160(9) -0.0035(10)
C6_5 0.0283(10) 0.0260(10) 0.0292(10) -0.0019(8) 0.0100(8) -0.0039(8)
C7_5 0.0270(10) 0.0299(11) 0.0283(10) -0.0004(9) 0.0062(8) 0.0009(9)
C8_5 0.0263(10) 0.0372(13) 0.0431(13) 0.0065(10) 0.0098(9) 0.0034(9)
C9_5 0.0475(14) 0.0439(14) 0.0498(15) 0.0150(12) 0.0155(12) 0.0170(12)
C10_5 0.0264(10) 0.0407(13) 0.0336(12) -0.0018(10) 0.0104(9) -0.0003(9)
C11_5 0.0392(13) 0.0669(19) 0.0489(15) -0.0057(14) 0.0119(11) 0.0184(13)
C12_5 0.0362(13) 0.0672(19) 0.0438(14) -0.0022(13) 0.0100(11) -0.0199(13)
C1_6 0.0232(9) 0.0191(9) 0.0203(9) 0.0012(7) 0.0056(7) 0.0030(7)
C2_6 0.0243(10) 0.0292(11) 0.0267(10) 0.0009(8) 0.0041(8) 0.0064(8)
C3_6 0.0327(11) 0.0461(14) 0.0258(11) 0.0066(10) 0.0017(9) 0.0121(10)
C4_6 0.0435(13) 0.0430(13) 0.0257(11) 0.0089(10) 0.0124(9) 0.0097(11)
C5_6 0.0304(11) 0.0322(11) 0.0320(11) 0.0036(9) 0.0144(9) 0.0038(9)
C6_6 0.0223(9) 0.0195(9) 0.0270(10) -0.0004(8) 0.0063(8) 0.0027(7)
C7_6 0.0206(10) 0.0499(14) 0.0302(11) -0.0004(10) 0.0013(8) 0.0056(9)
C8_6 0.0276(12) 0.075(2) 0.0463(15) 0.0065(14) 0.0027(10) 0.0202(13)
C9_6 0.0296(12) 0.0599(18) 0.0569(17) -0.0092(14) 0.0025(11) -0.0069(12)
C10_6 0.0203(9) 0.0272(10) 0.0268(10) -0.0016(8) 0.0043(7) 0.0006(8)
C11_6 0.0213(10) 0.0278(11) 0.0558(15) -0.0032(10) 0.0037(9) -0.0005(9)
C12_6 0.0286(11) 0.0266(11) 0.0418(13) -0.0009(9) -0.0001(9) 0.0046(9)
C1_7 0.0257(9) 0.0129(8) 0.0138(8) 0.0013(6) 0.0048(7) 0.0008(7)
C2_7 0.0264(10) 0.0186(9) 0.0180(9) 0.0012(7) 0.0028(7) -0.0012(7)
C3_7 0.0362(11) 0.0277(10) 0.0181(9) -0.0028(8) 0.0027(8) -0.0021(9)
C4_7 0.0432(12) 0.0274(11) 0.0196(9) -0.0011(8) 0.0122(9) 0.0025(9)
C5_7 0.0306(10) 0.0281(10) 0.0248(10) 0.0051(8) 0.0125(8) 0.0033(8)
C6_7 0.0241(9) 0.0187(9) 0.0208(9) 0.0030(7) 0.0051(7) -0.0004(7)
C7_7 0.0237(10) 0.0343(11) 0.0195(9) -0.0019(8) 0.0008(7) -0.0054(8)
C8_7 0.0357(12) 0.0370(13) 0.0341(12) 0.0011(10) 0.0002(9) -0.0133(10)
C9_7 0.0251(10) 0.0396(13) 0.0326(11) -0.0049(10) 0.0004(8) 0.0001(9)
C10_7 0.0252(10) 0.0426(13) 0.0242(10) -0.0010(9) 0.0066(8) -0.0094(9)
C11_7 0.0257(11) 0.0443(14) 0.0496(14) 0.0092(11) -0.0006(10) -0.0079(10)
C12_7 0.0380(13) 0.0354(13) 0.0550(16) -0.0142(11) 0.0100(11) -0.0100(11)
C1_8 0.0247(9) 0.0166(9) 0.0155(8) 0.0005(7) 0.0056(7) 0.0058(7)
C2_8 0.0263(9) 0.0221(9) 0.0178(9) -0.0014(7) 0.0049(7) 0.0061(8)
C3_8 0.0295(10) 0.0380(12) 0.0192(9) 0.0018(8) 0.0019(8) 0.0100(9)
C4_8 0.0431(13) 0.0419(13) 0.0189(10) 0.0071(9) 0.0094(9) 0.0115(10)
C5_8 0.0367(11) 0.0304(11) 0.0269(10) 0.0054(8) 0.0160(9) 0.0046(9)
C6_8 0.0280(10) 0.0195(9) 0.0232(9) 0.0003(7) 0.0102(8) 0.0046(8)
C7_8 0.0244(9) 0.0275(10) 0.0213(9) -0.0033(8) 0.0035(7) 0.0006(8)
C8_8 0.0392(14) 0.0291(13) 0.127(3) -0.0030(15) 0.0462(17) 0.0018(11)
C9_8 0.0577(16) 0.0333(13) 0.0484(15) -0.0151(11) 0.0239(12) -0.0117(12)
C10_8 0.0273(10) 0.0308(11) 0.0268(10) -0.0032(8) 0.0108(8) -0.0028(9)
C11_8 0.0484(14) 0.0447(15) 0.0452(14) -0.0030(11) 0.0176(12) -0.0195(12)
C12_8 0.0261(11) 0.0534(15) 0.0370(12) -0.0049(11) 0.0059(9) 0.0079(10)

loop_
_atom_type_symbol
_atom_type_description
_atom_type_scat_dispersion_real
_atom_type_scat_dispersion_imag
_atom_type_scat_source
C C 0.0181 0.0091 'International Tables Vol C Tables 4.2.6.8 and 6.1.1.4'
H H 0.0000 0.0000 'International Tables Vol C Tables 4.2.6.8 and 6.1.1.4'
N N 0.0311 0.0180 'International Tables Vol C Tables 4.2.6.8 and 6.1.1.4'
Cl Cl 0.3639 0.7018 'International Tables Vol C Tables 4.2.6.8 and 6.1.1.4'
V V 0.0687 2.1097 'International Tables Vol C Tables 4.2.6.8 and 6.1.1.4'

loop_
_geom_angle_atom_site_label_1
_geom_angle_atom_site_label_2
_geom_angle_atom_site_label_3
_geom_angle
_geom_angle_site_symmetry_1
_geom_angle_site_symmetry_3
_geom_angle_publ_flag
C1_3 V1_1 Cl1_1 112.86(5) . . ?
C1_3 V1_1 Cl2_1 111.66(5) . . ?
Cl1_1 V1_1 Cl2_1 109.66(3) . . ?
C1_3 V1_1 Cl3_1 101.10(5) . . ?
Cl1_1 V1_1 Cl3_1 110.72(3) . . ?
Cl2_1 V1_1 Cl3_1 110.60(3) . . ?
C1_4 V1_2 Cl2_2 110.26(5) . . ?
C1_4 V1_2 Cl1_2 102.12(5) . . ?
Cl2_2 V1_2 Cl1_2 111.86(2) . . ?
C1_4 V1_2 Cl3_2 112.38(5) . . ?
Cl2_2 V1_2 Cl3_2 109.56(2) . . ?
Cl1_2 V1_2 Cl3_2 110.51(2) . . ?
N2_3 C1_3 N1_3 108.95(16) . . ?
N2_3 C1_3 V1_1 125.59(13) . . ?
N1_3 C1_3 V1_1 124.89(14) . . ?
C1_3 N1_3 C1_6 126.57(16) . . ?
C1_3 N1_3 C2_3 112.00(16) . . ?
C1_6 N1_3 C2_3 120.53(15) . . ?
N1_3 C2_3 C3_3 102.59(15) . . ?
N1_3 C2_3 H2A_3 111.2 . . ?
C3_3 C2_3 H2A_3 111.2 . . ?
N1_3 C2_3 H2AB_3 111.2 . . ?
C3_3 C2_3 H2AB_3 111.2 . . ?
H2A_3 C2_3 H2AB_3 109.2 . . ?
C1_3 N2_3 C1_5 127.77(16) . . ?
C1_3 N2_3 C3_3 112.58(16) . . ?
C1_5 N2_3 C3_3 119.64(15) . . ?
N2_3 C3_3 C2_3 102.09(15) . . ?
N2_3 C3_3 H3A_3 111.4 . . ?
C2_3 C3_3 H3A_3 111.4 . . ?
N2_3 C3_3 H3AB_3 111.4 . . ?
C2_3 C3_3 H3AB_3 111.4 . . ?
H3A_3 C3_3 H3AB_3 109.2 . . ?
N1_4 C1_4 N2_4 109.08(15) . . ?
N1_4 C1_4 V1_2 125.69(13) . . ?
N2_4 C1_4 V1_2 124.75(13) . . ?
C1_4 N1_4 C1_8 126.21(15) . . ?
C1_4 N1_4 C2_4 112.70(15) . . ?
C1_8 N1_4 C2_4 120.54(14) . . ?
N1_4 C2_4 C3_4 102.78(14) . . ?
N1_4 C2_4 H2A_4 111.2 . . ?
C3_4 C2_4 H2A_4 111.2 . . ?
N1_4 C2_4 H2AB_4 111.2 . . ?
C3_4 C2_4 H2AB_4 111.2 . . ?
H2A_4 C2_4 H2AB_4 109.1 . . ?
C1_4 N2_4 C1_7 126.54(15) . . ?
C1_4 N2_4 C3_4 112.31(14) . . ?
C1_7 N2_4 C3_4 120.96(14) . . ?
N2_4 C3_4 C2_4 102.93(14) . . ?
N2_4 C3_4 H3A_4 111.2 . . ?
C2_4 C3_4 H3A_4 111.2 . . ?
N2_4 C3_4 H3AB_4 111.2 . . ?
C2_4 C3_4 H3AB_4 111.2 . . ?
H3A_4 C3_4 H3AB_4 109.1 . . ?
C6_5 C1_5 C2_5 122.66(18) . . ?
C6_5 C1_5 N2_3 119.62(18) . . ?
C2_5 C1_5 N2_3 117.63(17) . . ?
C3_5 C2_5 C1_5 117.44(19) . . ?
C3_5 C2_5 C7_5 120.91(19) . . ?
C1_5 C2_5 C7_5 121.63(18) . . ?
C4_5 C3_5 C2_5 120.7(2) . . ?
C4_5 C3_5 H3_5 119.6 . . ?
C2_5 C3_5 H3_5 119.6 . . ?
C5_5 C4_5 C3_5 120.7(2) . . ?
C5_5 C4_5 H4_5 119.7 . . ?
C3_5 C4_5 H4_5 119.7 . . ?
C4_5 C5_5 C6_5 121.0(2) . . ?
C4_5 C5_5 H5_5 119.5 . . ?
C6_5 C5_5 H5_5 119.5 . . ?
C5_5 C6_5 C1_5 117.5(2) . . ?
C5_5 C6_5 C10_5 120.28(19) . . ?
C1_5 C6_5 C10_5 122.23(19) . . ?
C8_5 C7_5 C2_5 110.81(18) . . ?
C8_5 C7_5 C9_5 109.96(19) . . ?
C2_5 C7_5 C9_5 113.04(18) . . ?
C8_5 C7_5 H7_5 107.6 . . ?
C2_5 C7_5 H7_5 107.6 . . ?
C9_5 C7_5 H7_5 107.6 . . ?
C7_5 C8_5 H8A_5 109.5 . . ?
C7_5 C8_5 H8B_5 109.5 . . ?
H8A_5 C8_5 H8B_5 109.5 . . ?
C7_5 C8_5 H8C_5 109.5 . . ?
H8A_5 C8_5 H8C_5 109.5 . . ?
H8B_5 C8_5 H8C_5 109.5 . . ?
C7_5 C9_5 H9A_5 109.5 . . ?
C7_5 C9_5 H9B_5 109.5 . . ?
H9A_5 C9_5 H9B_5 109.5 . . ?
C7_5 C9_5 H9C_5 109.5 . . ?
H9A_5 C9_5 H9C_5 109.5 . . ?
H9B_5 C9_5 H9C_5 109.5 . . ?
C6_5 C10_5 C11_5 112.1(2) . . ?
C6_5 C10_5 C12_5 110.9(2) . . ?
C11_5 C10_5 C12_5 110.2(2) . . ?
C6_5 C10_5 H10_5 107.8 . . ?
C11_5 C10_5 H10_5 107.8 . . ?
C12_5 C10_5 H10_5 107.8 . . ?
C10_5 C11_5 H11A_5 109.5 . . ?
C10_5 C11_5 H11B_5 109.5 . . ?
H11A_5 C11_5 H11B_5 109.5 . . ?
C10_5 C11_5 H11C_5 109.5 . . ?
H11A_5 C11_5 H11C_5 109.5 . . ?
H11B_5 C11_5 H11C_5 109.5 . . ?
C10_5 C12_5 H12A_5 109.5 . . ?
C10_5 C12_5 H12B_5 109.5 . . ?
H12A_5 C12_5 H12B_5 109.5 . . ?
C10_5 C12_5 H12C_5 109.5 . . ?
H12A_5 C12_5 H12C_5 109.5 . . ?
H12B_5 C12_5 H12C_5 109.5 . . ?
C2_6 C1_6 C6_6 122.74(18) . . ?
C2_6 C1_6 N1_3 118.62(17) . . ?
C6_6 C1_6 N1_3 118.55(17) . . ?
C3_6 C2_6 C1_6 117.31(19) . . ?
C3_6 C2_6 C7_6 120.51(19) . . ?
C1_6 C2_6 C7_6 122.13(19) . . ?
C4_6 C3_6 C2_6 121.0(2) . . ?
C4_6 C3_6 H3_6 119.5 . . ?
C2_6 C3_6 H3_6 119.5 . . ?
C5_6 C4_6 C3_6 120.4(2) . . ?
C5_6 C4_6 H4_6 119.8 . . ?
C3_6 C4_6 H4_6 119.8 . . ?
C4_6 C5_6 C6_6 121.2(2) . . ?
C4_6 C5_6 H5_6 119.4 . . ?
C6_6 C5_6 H5_6 119.4 . . ?
C5_6 C6_6 C1_6 117.33(18) . . ?
C5_6 C6_6 C10_6 120.13(18) . . ?
C1_6 C6_6 C10_6 122.45(17) . . ?
C2_6 C7_6 C8_6 112.5(2) . . ?
C2_6 C7_6 C9_6 110.04(19) . . ?
C8_6 C7_6 C9_6 109.9(2) . . ?
C2_6 C7_6 H7_6 108.1 . . ?
C8_6 C7_6 H7_6 108.1 . . ?
C9_6 C7_6 H7_6 108.1 . . ?
C7_6 C8_6 H8A_6 109.5 . . ?
C7_6 C8_6 H8B_6 109.5 . . ?
H8A_6 C8_6 H8B_6 109.5 . . ?
C7_6 C8_6 H8C_6 109.5 . . ?
H8A_6 C8_6 H8C_6 109.5 . . ?
H8B_6 C8_6 H8C_6 109.5 . . ?
C7_6 C9_6 H9A_6 109.5 . . ?
C7_6 C9_6 H9B_6 109.5 . . ?
H9A_6 C9_6 H9B_6 109.5 . . ?
C7_6 C9_6 H9C_6 109.5 . . ?
H9A_6 C9_6 H9C_6 109.5 . . ?
H9B_6 C9_6 H9C_6 109.5 . . ?
C6_6 C10_6 C11_6 113.64(18) . . ?
C6_6 C10_6 C12_6 109.58(17) . . ?
C11_6 C10_6 C12_6 108.70(17) . . ?
C6_6 C10_6 H10_6 108.3 . . ?
C11_6 C10_6 H10_6 108.3 . . ?
C12_6 C10_6 H10_6 108.3 . . ?
C10_6 C11_6 H11A_6 109.5 . . ?
C10_6 C11_6 H11B_6 109.5 . . ?
H11A_6 C11_6 H11B_6 109.5 . . ?
C10_6 C11_6 H11C_6 109.5 . . ?
H11A_6 C11_6 H11C_6 109.5 . . ?
H11B_6 C11_6 H11C_6 109.5 . . ?
C10_6 C12_6 H12A_6 109.5 . . ?
C10_6 C12_6 H12B_6 109.5 . . ?
H12A_6 C12_6 H12B_6 109.5 . . ?
C10_6 C12_6 H12C_6 109.5 . . ?
H12A_6 C12_6 H12C_6 109.5 . . ?
H12B_6 C12_6 H12C_6 109.5 . . ?
C6_7 C1_7 C2_7 122.68(17) . . ?
C6_7 C1_7 N2_4 119.02(16) . . ?
C2_7 C1_7 N2_4 118.27(16) . . ?
C3_7 C2_7 C1_7 117.24(18) . . ?
C3_7 C2_7 C7_7 120.42(17) . . ?
C1_7 C2_7 C7_7 122.30(17) . . ?
C4_7 C3_7 C2_7 121.19(19) . . ?
C4_7 C3_7 H3_7 119.4 . . ?
C2_7 C3_7 H3_7 119.4 . . ?
C5_7 C4_7 C3_7 120.17(18) . . ?
C5_7 C4_7 H4_7 119.9 . . ?
C3_7 C4_7 H4_7 119.9 . . ?
C4_7 C5_7 C6_7 121.24(19) . . ?
C4_7 C5_7 H5_7 119.4 . . ?
C6_7 C5_7 H5_7 119.4 . . ?
C5_7 C6_7 C1_7 117.46(17) . . ?
C5_7 C6_7 C10_7 120.15(18) . . ?
C1_7 C6_7 C10_7 122.38(17) . . ?
C2_7 C7_7 C8_7 112.84(18) . . ?
C2_7 C7_7 C9_7 110.21(17) . . ?
C8_7 C7_7 C9_7 109.88(17) . . ?
C2_7 C7_7 H7_7 107.9 . . ?
C8_7 C7_7 H7_7 107.9 . . ?
C9_7 C7_7 H7_7 107.9 . . ?
C7_7 C8_7 H8A_7 109.5 . . ?
C7_7 C8_7 H8B_7 109.5 . . ?
H8A_7 C8_7 H8B_7 109.5 . . ?
C7_7 C8_7 H8C_7 109.5 . . ?
H8A_7 C8_7 H8C_7 109.5 . . ?
H8B_7 C8_7 H8C_7 109.5 . . ?
C7_7 C9_7 H9A_7 109.5 . . ?
C7_7 C9_7 H9B_7 109.5 . . ?
H9A_7 C9_7 H9B_7 109.5 . . ?
C7_7 C9_7 H9C_7 109.5 . . ?
H9A_7 C9_7 H9C_7 109.5 . . ?
H9B_7 C9_7 H9C_7 109.5 . . ?
C6_7 C10_7 C11_7 113.26(19) . . ?
C6_7 C10_7 C12_7 110.11(18) . . ?
C11_7 C10_7 C12_7 109.62(18) . . ?
C6_7 C10_7 H10_7 107.9 . . ?
C11_7 C10_7 H10_7 107.9 . . ?
C12_7 C10_7 H10_7 107.9 . . ?
C10_7 C11_7 H11A_7 109.5 . . ?
C10_7 C11_7 H11B_7 109.5 . . ?
H11A_7 C11_7 H11B_7 109.5 . . ?
C10_7 C11_7 H11C_7 109.5 . . ?
H11A_7 C11_7 H11C_7 109.5 . . ?
H11B_7 C11_7 H11C_7 109.5 . . ?
C10_7 C12_7 H12A_7 109.5 . . ?
C10_7 C12_7 H12B_7 109.5 . . ?
H12A_7 C12_7 H12B_7 109.5 . . ?
C10_7 C12_7 H12C_7 109.5 . . ?
H12A_7 C12_7 H12C_7 109.5 . . ?
H12B_7 C12_7 H12C_7 109.5 . . ?
C2_8 C1_8 C6_8 123.26(17) . . ?
C2_8 C1_8 N1_4 117.64(16) . . ?
C6_8 C1_8 N1_4 119.07(16) . . ?
C3_8 C2_8 C1_8 117.20(18) . . ?
C3_8 C2_8 C7_8 120.31(18) . . ?
C1_8 C2_8 C7_8 122.47(17) . . ?
C4_8 C3_8 C2_8 121.0(2) . . ?
C4_8 C3_8 H3_8 119.5 . . ?
C2_8 C3_8 H3_8 119.5 . . ?
C3_8 C4_8 C5_8 120.37(19) . . ?
C3_8 C4_8 H4_8 119.8 . . ?
C5_8 C4_8 H4_8 119.8 . . ?
C4_8 C5_8 C6_8 121.2(2) . . ?
C4_8 C5_8 H5_8 119.4 . . ?
C6_8 C5_8 H5_8 119.4 . . ?
C5_8 C6_8 C1_8 116.85(19) . . ?
C5_8 C6_8 C10_8 120.83(18) . . ?
C1_8 C6_8 C10_8 122.28(17) . . ?
C8_8 C7_8 C9_8 110.9(2) . . ?
C8_8 C7_8 C2_8 111.02(18) . . ?
C9_8 C7_8 C2_8 112.82(17) . . ?
C8_8 C7_8 H7_8 107.3 . . ?
C9_8 C7_8 H7_8 107.3 . . ?
C2_8 C7_8 H7_8 107.3 . . ?
C7_8 C8_8 H8A_8 109.5 . . ?
C7_8 C8_8 H8B_8 109.5 . . ?
H8A_8 C8_8 H8B_8 109.5 . . ?
C7_8 C8_8 H8C_8 109.5 . . ?
H8A_8 C8_8 H8C_8 109.5 . . ?
H8B_8 C8_8 H8C_8 109.5 . . ?
C7_8 C9_8 H9A_8 109.5 . . ?
C7_8 C9_8 H9B_8 109.5 . . ?
H9A_8 C9_8 H9B_8 109.5 . . ?
C7_8 C9_8 H9C_8 109.5 . . ?
H9A_8 C9_8 H9C_8 109.5 . . ?
H9B_8 C9_8 H9C_8 109.5 . . ?
C6_8 C10_8 C11_8 112.87(19) . . ?
C6_8 C10_8 C12_8 109.89(17) . . ?
C11_8 C10_8 C12_8 110.28(19) . . ?
C6_8 C10_8 H10_8 107.9 . . ?
C11_8 C10_8 H10_8 107.9 . . ?
C12_8 C10_8 H10_8 107.9 . . ?
C10_8 C11_8 H11A_8 109.5 . . ?
C10_8 C11_8 H11B_8 109.5 . . ?
H11A_8 C11_8 H11B_8 109.5 . . ?
C10_8 C11_8 H11C_8 109.5 . . ?
H11A_8 C11_8 H11C_8 109.5 . . ?
H11B_8 C11_8 H11C_8 109.5 . . ?
C10_8 C12_8 H12A_8 109.5 . . ?
C10_8 C12_8 H12B_8 109.5 . . ?
H12A_8 C12_8 H12B_8 109.5 . . ?
C10_8 C12_8 H12C_8 109.5 . . ?
H12A_8 C12_8 H12C_8 109.5 . . ?
H12B_8 C12_8 H12C_8 109.5 . . ?

loop_
_geom_bond_atom_site_label_1
_geom_bond_atom_site_label_2
_geom_bond_distance
_geom_bond_site_symmetry_2
_geom_bond_publ_flag
V1_1 C1_3 2.1416(19) . ?
V1_1 Cl1_1 2.2032(6) . ?
V1_1 Cl2_1 2.2037(7) . ?
V1_1 Cl3_1 2.2119(6) . ?
Cl1_2 V1_2 2.2105(6) . ?
V1_2 C1_4 2.1339(18) . ?
V1_2 Cl2_2 2.2063(5) . ?
V1_2 Cl3_2 2.2107(5) . ?
C1_3 N2_3 1.333(2) . ?
C1_3 N1_3 1.334(2) . ?
N1_3 C1_6 1.441(2) . ?
N1_3 C2_3 1.482(2) . ?
C2_3 C3_3 1.514(3) . ?
C2_3 H2A_3 0.9900 . ?
C2_3 H2AB_3 0.9900 . ?
N2_3 C1_5 1.440(2) . ?
N2_3 C3_3 1.479(2) . ?
C3_3 H3A_3 0.9900 . ?
C3_3 H3AB_3 0.9900 . ?
C1_4 N1_4 1.332(2) . ?
C1_4 N2_4 1.338(2) . ?
N1_4 C1_8 1.442(2) . ?
N1_4 C2_4 1.478(2) . ?
C2_4 C3_4 1.514(3) . ?
C2_4 H2A_4 0.9900 . ?
C2_4 H2AB_4 0.9900 . ?
N2_4 C1_7 1.440(2) . ?
N2_4 C3_4 1.480(2) . ?
C3_4 H3A_4 0.9900 . ?
C3_4 H3AB_4 0.9900 . ?
C1_5 C6_5 1.400(3) . ?
C1_5 C2_5 1.405(3) . ?
C2_5 C3_5 1.390(3) . ?
C2_5 C7_5 1.528(3) . ?
C3_5 C4_5 1.389(3) . ?
C3_5 H3_5 0.9500 . ?
C4_5 C5_5 1.377(3) . ?
C4_5 H4_5 0.9500 . ?
C5_5 C6_5 1.393(3) . ?
C5_5 H5_5 0.9500 . ?
C6_5 C10_5 1.523(3) . ?
C7_5 C8_5 1.527(3) . ?
C7_5 C9_5 1.532(3) . ?
C7_5 H7_5 1.0000 . ?
C8_5 H8A_5 0.9800 . ?
C8_5 H8B_5 0.9800 . ?
C8_5 H8C_5 0.9800 . ?
C9_5 H9A_5 0.9800 . ?
C9_5 H9B_5 0.9800 . ?
C9_5 H9C_5 0.9800 . ?
C10_5 C11_5 1.532(3) . ?
C10_5 C12_5 1.534(3) . ?
C10_5 H10_5 1.0000 . ?
C11_5 H11A_5 0.9800 . ?
C11_5 H11B_5 0.9800 . ?
C11_5 H11C_5 0.9800 . ?
C12_5 H12A_5 0.9800 . ?
C12_5 H12B_5 0.9800 . ?
C12_5 H12C_5 0.9800 . ?
C1_6 C2_6 1.402(3) . ?
C1_6 C6_6 1.404(3) . ?
C2_6 C3_6 1.395(3) . ?
C2_6 C7_6 1.519(3) . ?
C3_6 C4_6 1.387(3) . ?
C3_6 H3_6 0.9500 . ?
C4_6 C5_6 1.377(3) . ?
C4_6 H4_6 0.9500 . ?
C5_6 C6_6 1.393(3) . ?
C5_6 H5_6 0.9500 . ?
C6_6 C10_6 1.524(3) . ?
C7_6 C8_6 1.523(3) . ?
C7_6 C9_6 1.541(4) . ?
C7_6 H7_6 1.0000 . ?
C8_6 H8A_6 0.9800 . ?
C8_6 H8B_6 0.9800 . ?
C8_6 H8C_6 0.9800 . ?
C9_6 H9A_6 0.9800 . ?
C9_6 H9B_6 0.9800 . ?
C9_6 H9C_6 0.9800 . ?
C10_6 C11_6 1.526(3) . ?
C10_6 C12_6 1.539(3) . ?
C10_6 H10_6 1.0000 . ?
C11_6 H11A_6 0.9800 . ?
C11_6 H11B_6 0.9800 . ?
C11_6 H11C_6 0.9800 . ?
C12_6 H12A_6 0.9800 . ?
C12_6 H12B_6 0.9800 . ?
C12_6 H12C_6 0.9800 . ?
C1_7 C6_7 1.399(3) . ?
C1_7 C2_7 1.402(3) . ?
C2_7 C3_7 1.395(3) . ?
C2_7 C7_7 1.520(3) . ?
C3_7 C4_7 1.382(3) . ?
C3_7 H3_7 0.9500 . ?
C4_7 C5_7 1.380(3) . ?
C4_7 H4_7 0.9500 . ?
C5_7 C6_7 1.391(3) . ?
C5_7 H5_7 0.9500 . ?
C6_7 C10_7 1.524(3) . ?
C7_7 C8_7 1.528(3) . ?
C7_7 C9_7 1.539(3) . ?
C7_7 H7_7 1.0000 . ?
C8_7 H8A_7 0.9800 . ?
C8_7 H8B_7 0.9800 . ?
C8_7 H8C_7 0.9800 . ?
C9_7 H9A_7 0.9800 . ?
C9_7 H9B_7 0.9800 . ?
C9_7 H9C_7 0.9800 . ?
C10_7 C11_7 1.526(3) . ?
C10_7 C12_7 1.535(3) . ?
C10_7 H10_7 1.0000 . ?
C11_7 H11A_7 0.9800 . ?
C11_7 H11B_7 0.9800 . ?
C11_7 H11C_7 0.9800 . ?
C12_7 H12A_7 0.9800 . ?
C12_7 H12B_7 0.9800 . ?
C12_7 H12C_7 0.9800 . ?
C1_8 C2_8 1.398(3) . ?
C1_8 C6_8 1.403(3) . ?
C2_8 C3_8 1.396(3) . ?
C2_8 C7_8 1.522(3) . ?
C3_8 C4_8 1.381(3) . ?
C3_8 H3_8 0.9500 . ?
C4_8 C5_8 1.386(3) . ?
C4_8 H4_8 0.9500 . ?
C5_8 C6_8 1.393(3) . ?
C5_8 H5_8 0.9500 . ?
C6_8 C10_8 1.522(3) . ?
C7_8 C8_8 1.514(3) . ?
C7_8 C9_8 1.517(3) . ?
C7_8 H7_8 1.0000 . ?
C8_8 H8A_8 0.9800 . ?
C8_8 H8B_8 0.9800 . ?
C8_8 H8C_8 0.9800 . ?
C9_8 H9A_8 0.9800 . ?
C9_8 H9B_8 0.9800 . ?
C9_8 H9C_8 0.9800 . ?
C10_8 C11_8 1.525(3) . ?
C10_8 C12_8 1.539(3) . ?
C10_8 H10_8 1.0000 . ?
C11_8 H11A_8 0.9800 . ?
C11_8 H11B_8 0.9800 . ?
C11_8 H11C_8 0.9800 . ?
C12_8 H12A_8 0.9800 . ?
C12_8 H12B_8 0.9800 . ?
C12_8 H12C_8 0.9800 . ?

loop_
_geom_torsion_atom_site_label_1
_geom_torsion_atom_site_label_2
_geom_torsion_atom_site_label_3
_geom_torsion_atom_site_label_4
_geom_torsion
_geom_torsion_site_symmetry_1
_geom_torsion_site_symmetry_2
_geom_torsion_site_symmetry_3
_geom_torsion_site_symmetry_4
_geom_torsion_publ_flag
N2_3 C1_3 N1_3 C1_6 -174.17(16) . . . . ?
V1_1 C1_3 N1_3 C1_6 14.1(3) . . . . ?
N2_3 C1_3 N1_3 C2_3 -5.0(2) . . . . ?
V1_1 C1_3 N1_3 C2_3 -176.80(14) . . . . ?
C1_3 N1_3 C2_3 C3_3 11.6(2) . . . . ?
C1_6 N1_3 C2_3 C3_3 -178.49(17) . . . . ?
N1_3 C1_3 N2_3 C1_5 177.42(17) . . . . ?
V1_1 C1_3 N2_3 C1_5 -10.9(3) . . . . ?
N1_3 C1_3 N2_3 C3_3 -4.3(2) . . . . ?
V1_1 C1_3 N2_3 C3_3 167.42(13) . . . . ?
C1_3 N2_3 C3_3 C2_3 11.1(2) . . . . ?
C1_5 N2_3 C3_3 C2_3 -170.38(18) . . . . ?
N1_3 C2_3 C3_3 N2_3 -12.6(2) . . . . ?
N2_4 C1_4 N1_4 C1_8 170.43(16) . . . . ?
V1_2 C1_4 N1_4 C1_8 -17.2(3) . . . . ?
N2_4 C1_4 N1_4 C2_4 -1.1(2) . . . . ?
V1_2 C1_4 N1_4 C2_4 171.23(13) . . . . ?
C1_4 N1_4 C2_4 C3_4 3.5(2) . . . . ?
C1_8 N1_4 C2_4 C3_4 -168.61(16) . . . . ?
N1_4 C1_4 N2_4 C1_7 -177.00(16) . . . . ?
V1_2 C1_4 N2_4 C1_7 10.6(2) . . . . ?
N1_4 C1_4 N2_4 C3_4 -1.9(2) . . . . ?
V1_2 C1_4 N2_4 C3_4 -174.35(12) . . . . ?
C1_4 N2_4 C3_4 C2_4 3.9(2) . . . . ?
C1_7 N2_4 C3_4 C2_4 179.34(16) . . . . ?
N1_4 C2_4 C3_4 N2_4 -4.13(19) . . . . ?
C1_3 N2_3 C1_5 C6_5 88.9(2) . . . . ?
C3_3 N2_3 C1_5 C6_5 -89.3(2) . . . . ?
C1_3 N2_3 C1_5 C2_5 -94.3(2) . . . . ?
C3_3 N2_3 C1_5 C2_5 87.4(2) . . . . ?
C6_5 C1_5 C2_5 C3_5 -2.1(3) . . . . ?
N2_3 C1_5 C2_5 C3_5 -178.73(19) . . . . ?
C6_5 C1_5 C2_5 C7_5 179.40(19) . . . . ?
N2_3 C1_5 C2_5 C7_5 2.8(3) . . . . ?
C1_5 C2_5 C3_5 C4_5 0.1(3) . . . . ?
C7_5 C2_5 C3_5 C4_5 178.6(2) . . . . ?
C2_5 C3_5 C4_5 C5_5 1.2(4) . . . . ?
C3_5 C4_5 C5_5 C6_5 -0.6(4) . . . . ?
C4_5 C5_5 C6_5 C1_5 -1.3(3) . . . . ?
C4_5 C5_5 C6_5 C10_5 177.8(2) . . . . ?
C2_5 C1_5 C6_5 C5_5 2.7(3) . . . . ?
N2_3 C1_5 C6_5 C5_5 179.25(19) . . . . ?
C2_5 C1_5 C6_5 C10_5 -176.4(2) . . . . ?
N2_3 C1_5 C6_5 C10_5 0.1(3) . . . . ?
C3_5 C2_5 C7_5 C8_5 -85.5(2) . . . . ?
C1_5 C2_5 C7_5 C8_5 92.9(2) . . . . ?
C3_5 C2_5 C7_5 C9_5 38.4(3) . . . . ?
C1_5 C2_5 C7_5 C9_5 -143.1(2) . . . . ?
C5_5 C6_5 C10_5 C11_5 46.5(3) . . . . ?
C1_5 C6_5 C10_5 C11_5 -134.4(2) . . . . ?
C5_5 C6_5 C10_5 C12_5 -77.1(3) . . . . ?
C1_5 C6_5 C10_5 C12_5 102.0(2) . . . . ?
C1_3 N1_3 C1_6 C2_6 -100.8(2) . . . . ?
C2_3 N1_3 C1_6 C2_6 90.9(2) . . . . ?
C1_3 N1_3 C1_6 C6_6 82.4(2) . . . . ?
C2_3 N1_3 C1_6 C6_6 -85.9(2) . . . . ?
C6_6 C1_6 C2_6 C3_6 -0.8(3) . . . . ?
N1_3 C1_6 C2_6 C3_6 -177.39(19) . . . . ?
C6_6 C1_6 C2_6 C7_6 176.6(2) . . . . ?
N1_3 C1_6 C2_6 C7_6 0.0(3) . . . . ?
C1_6 C2_6 C3_6 C4_6 0.3(3) . . . . ?
C7_6 C2_6 C3_6 C4_6 -177.2(2) . . . . ?
C2_6 C3_6 C4_6 C5_6 -0.2(4) . . . . ?
C3_6 C4_6 C5_6 C6_6 0.7(4) . . . . ?
C4_6 C5_6 C6_6 C1_6 -1.1(3) . . . . ?
C4_6 C5_6 C6_6 C10_6 175.5(2) . . . . ?
C2_6 C1_6 C6_6 C5_6 1.2(3) . . . . ?
N1_3 C1_6 C6_6 C5_6 177.82(18) . . . . ?
C2_6 C1_6 C6_6 C10_6 -175.35(19) . . . . ?
N1_3 C1_6 C6_6 C10_6 1.2(3) . . . . ?
C3_6 C2_6 C7_6 C8_6 -45.0(3) . . . . ?
C1_6 C2_6 C7_6 C8_6 137.7(2) . . . . ?
C3_6 C2_6 C7_6 C9_6 77.9(3) . . . . ?
C1_6 C2_6 C7_6 C9_6 -99.4(3) . . . . ?
C5_6 C6_6 C10_6 C11_6 47.9(3) . . . . ?
C1_6 C6_6 C10_6 C11_6 -135.7(2) . . . . ?
C5_6 C6_6 C10_6 C12_6 -74.0(2) . . . . ?
C1_6 C6_6 C10_6 C12_6 102.5(2) . . . . ?
C1_4 N2_4 C1_7 C6_7 85.5(2) . . . . ?
C3_4 N2_4 C1_7 C6_7 -89.2(2) . . . . ?
C1_4 N2_4 C1_7 C2_7 -96.5(2) . . . . ?
C3_4 N2_4 C1_7 C2_7 88.8(2) . . . . ?
C6_7 C1_7 C2_7 C3_7 -0.8(3) . . . . ?
N2_4 C1_7 C2_7 C3_7 -178.82(17) . . . . ?
C6_7 C1_7 C2_7 C7_7 177.07(18) . . . . ?
N2_4 C1_7 C2_7 C7_7 -0.9(3) . . . . ?
C1_7 C2_7 C3_7 C4_7 0.4(3) . . . . ?
C7_7 C2_7 C3_7 C4_7 -177.5(2) . . . . ?
C2_7 C3_7 C4_7 C5_7 -0.1(3) . . . . ?
C3_7 C4_7 C5_7 C6_7 0.1(3) . . . . ?
C4_7 C5_7 C6_7 C1_7 -0.5(3) . . . . ?
C4_7 C5_7 C6_7 C10_7 178.4(2) . . . . ?
C2_7 C1_7 C6_7 C5_7 0.9(3) . . . . ?
N2_4 C1_7 C6_7 C5_7 178.84(17) . . . . ?
C2_7 C1_7 C6_7 C10_7 -178.00(19) . . . . ?
N2_4 C1_7 C6_7 C10_7 0.0(3) . . . . ?
C3_7 C2_7 C7_7 C8_7 -44.0(3) . . . . ?
C1_7 C2_7 C7_7 C8_7 138.11(19) . . . . ?
C3_7 C2_7 C7_7 C9_7 79.2(2) . . . . ?
C1_7 C2_7 C7_7 C9_7 -98.6(2) . . . . ?
C5_7 C6_7 C10_7 C11_7 44.6(3) . . . . ?
C1_7 C6_7 C10_7 C11_7 -136.5(2) . . . . ?
C5_7 C6_7 C10_7 C12_7 -78.5(2) . . . . ?
C1_7 C6_7 C10_7 C12_7 100.4(2) . . . . ?
C1_4 N1_4 C1_8 C2_8 -88.8(2) . . . . ?
C2_4 N1_4 C1_8 C2_8 82.2(2) . . . . ?
C1_4 N1_4 C1_8 C6_8 93.2(2) . . . . ?
C2_4 N1_4 C1_8 C6_8 -95.9(2) . . . . ?
C6_8 C1_8 C2_8 C3_8 -2.4(3) . . . . ?
N1_4 C1_8 C2_8 C3_8 179.64(17) . . . . ?
C6_8 C1_8 C2_8 C7_8 179.29(18) . . . . ?
N1_4 C1_8 C2_8 C7_8 1.3(3) . . . . ?
C1_8 C2_8 C3_8 C4_8 -0.1(3) . . . . ?
C7_8 C2_8 C3_8 C4_8 178.2(2) . . . . ?
C2_8 C3_8 C4_8 C5_8 1.4(3) . . . . ?
C3_8 C4_8 C5_8 C6_8 -0.2(3) . . . . ?
C4_8 C5_8 C6_8 C1_8 -2.1(3) . . . . ?
C4_8 C5_8 C6_8 C10_8 175.6(2) . . . . ?
C2_8 C1_8 C6_8 C5_8 3.5(3) . . . . ?
N1_4 C1_8 C6_8 C5_8 -178.56(17) . . . . ?
C2_8 C1_8 C6_8 C10_8 -174.19(18) . . . . ?
N1_4 C1_8 C6_8 C10_8 3.7(3) . . . . ?
C3_8 C2_8 C7_8 C8_8 -66.3(3) . . . . ?
C1_8 C2_8 C7_8 C8_8 111.9(2) . . . . ?
C3_8 C2_8 C7_8 C9_8 58.8(3) . . . . ?
C1_8 C2_8 C7_8 C9_8 -122.9(2) . . . . ?
C5_8 C6_8 C10_8 C11_8 42.0(3) . . . . ?
C1_8 C6_8 C10_8 C11_8 -140.4(2) . . . . ?
C5_8 C6_8 C10_8 C12_8 -81.5(2) . . . . ?
C1_8 C6_8 C10_8 C12_8 96.1(2) . . . . ?
